data_7019040
loop_
_publ_author_name
'Jin, Juan'
'Bai, Fu-Quan'
'Jia, Ming-Jun'
'Yu, Jie-Hui'
'Xu, Ji-Qing'

_publ_section_title
;
 New monoacylhydrazidate-coordinated Mn2+ and Pb2+ compounds
;
_journal_issue 20
_journal_name_full 'Dalton Transactions'
_journal_page_first 6137
_journal_paper_doi 10.1039/c2dt30389b
_journal_volume 41
_journal_year 2012
_chemical_formula_sum 'C16 H12.5 N6 O4.25 Pb'
_chemical_formula_weight 564.01
_chemical_name_systematic
;
?
;
_space_group_IT_number 14
_symmetry_cell_setting monoclinic
_symmetry_space_group_name_Hall '-P 2yn'
_symmetry_space_group_name_H-M 'P 1 21/n 1'
_atom_sites_solution_hydrogens geom
_atom_sites_solution_primary direct
_atom_sites_solution_secondary difmap
_audit_creation_method SHELXL-97
_cell_angle_alpha 90.00
_cell_angle_beta 94.977(5)
_cell_angle_gamma 90.00
_cell_formula_units_Z 4
_cell_length_a 4.0000(3)
_cell_length_b 31.157(3)
_cell_length_c 12.9587(12)
_cell_measurement_temperature 293(2)
_cell_volume 1608.9(2)
_computing_cell_refinement 'Bruker SMAR'
_computing_data_collection 'Bruker SMAR'
_computing_data_reduction 'Bruker SMAR'
_computing_structure_refinement 'SHELXL-97 (Sheldrick, 1997)'
_computing_structure_solution 'SHELXS-97 (Sheldrick, 1990)'
_diffrn_ambient_temperature 293(2)
_diffrn_measured_fraction_theta_full 0.992
_diffrn_measured_fraction_theta_max 0.992
_diffrn_measurement_device_type 'Siements SMART CCD'
_diffrn_measurement_method 'Omega scan'
_diffrn_radiation_monochromator graphite
_diffrn_radiation_source 'fine-focus sealed tube'
_diffrn_radiation_type MoK\a
_diffrn_radiation_wavelength 0.71073
_diffrn_reflns_av_R_equivalents 0.1059
_diffrn_reflns_av_sigmaI/netI 0.1505
_diffrn_reflns_limit_h_max 5
_diffrn_reflns_limit_h_min -5
_diffrn_reflns_limit_k_max 32
_diffrn_reflns_limit_k_min -41
_diffrn_reflns_limit_l_max 15
_diffrn_reflns_limit_l_min -17
_diffrn_reflns_number 11663
_diffrn_reflns_theta_full 28.35
_diffrn_reflns_theta_max 28.35
_diffrn_reflns_theta_min 1.31
_diffrn_standards_decay_% none
_diffrn_standards_interval_time none
_diffrn_standards_number none
_exptl_absorpt_coefficient_mu 10.528
_exptl_absorpt_correction_T_max 0.349
_exptl_absorpt_correction_T_min 0.336
_exptl_absorpt_correction_type empirical
_exptl_crystal_colour yellow
_exptl_crystal_density_diffrn 2.328
_exptl_crystal_density_method 'not measured'
_exptl_crystal_description block
_exptl_crystal_F_000 1066
_exptl_crystal_size_max 0.1
_exptl_crystal_size_mid 0.1
_exptl_crystal_size_min 0.1
_refine_diff_density_max 1.042
_refine_diff_density_min -2.364
_refine_diff_density_rms 0.276
_refine_ls_extinction_method none
_refine_ls_goodness_of_fit_ref 1.000
_refine_ls_hydrogen_treatment constr
_refine_ls_matrix_type full
_refine_ls_number_parameters 253
_refine_ls_number_reflns 4013
_refine_ls_number_restraints 0
_refine_ls_restrained_S_all 1.000
_refine_ls_R_factor_all 0.1618
_refine_ls_R_factor_gt 0.0638
_refine_ls_shift/su_max 0.000
_refine_ls_shift/su_mean 0.000
_refine_ls_structure_factor_coef Fsqd
_refine_ls_weighting_details 'calc w=1/[\s^2^(Fo^2^)+(0.0750P)^2^+0.0000P] where P=(Fo^2^+2Fc^2^)/3'
_refine_ls_weighting_scheme calc
_refine_ls_wR_factor_gt 0.1401
_refine_ls_wR_factor_ref 0.1814
_reflns_number_gt 1775
_reflns_number_total 4013
_reflns_threshold_expression >2sigma(I)
_cod_data_source_file c2dt30389b.txt
_cod_data_source_block 2
_cod_original_sg_symbol_H-M P2(1)/n
_cod_original_formula_sum 'C16 H12.50 N6 O4.25 Pb'
_cod_database_code 7019040

loop_
_symmetry_equiv_pos_as_xyz
'x, y, z'
'-x+1/2, y+1/2, -z+1/2'
'-x, -y, -z'
'x-1/2, -y-1/2, z-1/2'

loop_
_atom_site_label
_atom_site_type_symbol
_atom_site_fract_x
_atom_site_fract_y
_atom_site_fract_z
_atom_site_U_iso_or_equiv
_atom_site_adp_type
_atom_site_occupancy
_atom_site_symmetry_multiplicity
_atom_site_calc_flag
_atom_site_refinement_flags
Pb1 Pb 0.59116(14) 0.18593(2) 0.56406(5) 0.0536(3) Uani 1 1 d .
O1 O 0.198(3) 0.1534(3) 0.6650(8) 0.052(3) Uani 1 1 d .
O2 O 0.305(3) -0.0162(3) 0.6059(9) 0.062(3) Uani 1 1 d .
O3 O 0.175(3) 0.1764(3) 0.4144(8) 0.059(3) Uani 1 1 d .
O4 O -0.267(3) 0.2522(4) 0.0608(10) 0.077(4) Uani 1 1 d .
OW1 O 0.145(10) 0.2233(15) 0.909(4) 0.086(19) Uani 0.25 1 d P
N1 N 0.360(3) 0.0966(4) 0.5740(9) 0.041(3) Uani 1 1 d .
N2 N 0.383(3) 0.0525(4) 0.5644(9) 0.047(3) Uani 1 1 d .
H2A H 0.4853 0.0430 0.5133 0.057 Uiso 1 1 calc R
N3 N -0.055(5) 0.1370(8) 0.8453(15) 0.121(8) Uani 1 1 d .
H3A H 0.0191 0.1556 0.8039 0.146 Uiso 1 1 calc R
H3B H -0.1389 0.1453 0.9008 0.146 Uiso 1 1 calc R
N4 N 0.135(3) 0.2320(5) 0.3061(11) 0.067(4) Uani 1 1 d .
H4A H 0.2733 0.2451 0.3498 0.080 Uiso 1 1 calc R
N5 N 0.014(3) 0.2540(4) 0.2151(13) 0.071(5) Uani 1 1 d .
N6 N -0.119(3) 0.1031(4) 0.3595(11) 0.063(4) Uani 1 1 d .
H6A H -0.1706 0.0768 0.3702 0.076 Uiso 1 1 calc R
H6B H 0.0119 0.1167 0.4046 0.076 Uiso 1 1 calc R
C1 C -0.040(5) 0.0950(6) 0.823(2) 0.088(8) Uani 1 1 d .
C2 C -0.170(4) 0.0630(8) 0.8883(13) 0.068(5) Uani 1 1 d .
H2B H -0.2809 0.0717 0.9449 0.082 Uiso 1 1 calc R
C3 C -0.137(5) 0.0222(7) 0.8707(17) 0.077(6) Uani 1 1 d .
H3C H -0.2136 0.0026 0.9172 0.093 Uiso 1 1 calc R
C4 C 0.004(4) 0.0077(6) 0.7871(14) 0.062(5) Uani 1 1 d .
H4B H 0.0266 -0.0215 0.7757 0.075 Uiso 1 1 calc R
C5 C 0.116(3) 0.0381(5) 0.7167(12) 0.043(4) Uani 1 1 d .
C6 C 0.099(4) 0.0833(5) 0.7318(12) 0.043(4) Uani 1 1 d .
C7 C 0.228(4) 0.1107(5) 0.6544(12) 0.042(4) Uani 1 1 d .
C8 C 0.261(4) 0.0228(5) 0.6275(13) 0.048(4) Uani 1 1 d .
C9 C -0.245(4) 0.1236(5) 0.2700(12) 0.044(4) Uani 1 1 d .
C10 C -0.460(4) 0.1022(6) 0.1943(15) 0.064(5) Uani 1 1 d .
H10A H -0.5224 0.0738 0.2038 0.077 Uiso 1 1 calc R
C11 C -0.573(4) 0.1239(5) 0.1081(14) 0.053(4) Uani 1 1 d .
H11A H -0.7211 0.1101 0.0595 0.063 Uiso 1 1 calc R
C12 C -0.480(4) 0.1656(6) 0.0887(13) 0.062(5) Uani 1 1 d .
H12A H -0.5549 0.1786 0.0264 0.074 Uiso 1 1 calc R
C13 C -0.274(3) 0.1884(5) 0.1621(12) 0.044(4) Uani 1 1 d .
C14 C -0.150(4) 0.1667(5) 0.2544(12) 0.041(3) Uani 1 1 d .
C15 C 0.047(3) 0.1916(5) 0.3280(12) 0.042(4) Uani 1 1 d .
C16 C -0.178(4) 0.2318(6) 0.1459(16) 0.065(5) Uani 1 1 d .

loop_
_atom_site_aniso_label
_atom_site_aniso_U_11
_atom_site_aniso_U_22
_atom_site_aniso_U_33
_atom_site_aniso_U_23
_atom_site_aniso_U_13
_atom_site_aniso_U_12
Pb1 0.0383(3) 0.0514(4) 0.0698(5) -0.0096(4) -0.0026(3) 0.0100(3)
O1 0.063(7) 0.032(6) 0.061(7) -0.006(5) 0.000(6) 0.007(5)
O2 0.069(8) 0.027(6) 0.091(9) 0.005(6) 0.011(7) 0.001(5)
O3 0.080(8) 0.041(7) 0.054(7) -0.003(5) -0.012(6) 0.012(5)
O4 0.063(7) 0.062(8) 0.102(10) 0.043(7) -0.024(7) -0.009(6)
OW1 0.03(2) 0.06(3) 0.16(5) 0.04(3) -0.04(3) -0.02(2)
N1 0.050(7) 0.033(7) 0.040(7) 0.004(6) 0.002(6) 0.002(6)
N2 0.068(8) 0.029(7) 0.046(7) 0.007(6) 0.008(6) 0.007(6)
N3 0.108(15) 0.17(2) 0.085(14) 0.032(14) 0.028(12) -0.006(16)
N4 0.062(9) 0.062(10) 0.070(10) 0.001(8) -0.032(8) -0.027(7)
N5 0.052(8) 0.037(8) 0.119(14) 0.028(8) -0.026(9) -0.007(7)
N6 0.071(9) 0.031(7) 0.087(11) 0.012(7) 0.003(8) -0.008(7)
C1 0.066(13) 0.044(12) 0.14(2) -0.017(13) -0.053(15) 0.011(10)
C2 0.047(10) 0.112(19) 0.047(10) 0.011(12) 0.011(8) 0.004(11)
C3 0.071(13) 0.072(15) 0.091(16) 0.011(12) 0.013(12) 0.011(11)
C4 0.036(9) 0.074(13) 0.077(13) 0.015(11) 0.001(9) 0.006(8)
C5 0.024(7) 0.055(10) 0.050(10) 0.017(8) -0.001(7) -0.006(6)
C6 0.038(8) 0.052(10) 0.037(9) 0.002(8) 0.002(7) 0.000(7)
C7 0.049(9) 0.034(8) 0.039(9) -0.003(7) -0.025(8) 0.010(7)
C8 0.038(8) 0.042(10) 0.061(11) 0.009(8) -0.014(8) -0.001(7)
C9 0.050(9) 0.031(8) 0.056(10) 0.000(7) 0.026(8) -0.004(7)
C10 0.043(9) 0.067(12) 0.084(14) -0.024(11) 0.014(9) -0.009(9)
C11 0.041(9) 0.052(11) 0.065(12) -0.013(9) 0.004(8) -0.004(8)
C12 0.063(11) 0.063(12) 0.058(12) 0.011(9) 0.000(9) 0.008(9)
C13 0.031(7) 0.046(9) 0.055(10) 0.006(8) -0.003(7) -0.005(7)
C14 0.048(9) 0.028(8) 0.048(9) -0.005(7) 0.009(7) 0.006(7)
C15 0.015(6) 0.054(10) 0.060(10) 0.013(8) 0.017(6) 0.021(6)
C16 0.039(9) 0.052(11) 0.104(16) 0.030(11) 0.005(10) -0.005(8)

loop_
_atom_type_symbol
_atom_type_description
_atom_type_scat_dispersion_real
_atom_type_scat_dispersion_imag
_atom_type_scat_source
C C 0.0033 0.0016 'International Tables Vol C Tables 4.2.6.8 and 6.1.1.4'
H H 0.0000 0.0000 'International Tables Vol C Tables 4.2.6.8 and 6.1.1.4'
N N 0.0061 0.0033 'International Tables Vol C Tables 4.2.6.8 and 6.1.1.4'
O O 0.0106 0.0060 'International Tables Vol C Tables 4.2.6.8 and 6.1.1.4'
Pb Pb -3.3944 10.1111 'International Tables Vol C Tables 4.2.6.8 and 6.1.1.4'

loop_
_geom_angle_atom_site_label_1
_geom_angle_atom_site_label_2
_geom_angle_atom_site_label_3
_geom_angle
_geom_angle_site_symmetry_1
_geom_angle_site_symmetry_3
O1 Pb1 O4 85.9(4) . 4_666
O1 Pb1 O3 86.9(4) . .
O4 Pb1 O3 73.8(4) 4_666 .
O1 Pb1 N5 77.1(4) . 4_666
O4 Pb1 N5 50.3(4) 4_666 4_666
O3 Pb1 N5 122.3(4) . 4_666
C7 O1 Pb1 107.3(9) . .
C15 O3 Pb1 146.7(10) . .
C16 O4 Pb1 105.0(10) . 4_565
C7 N1 N2 116.5(12) . .
C8 N2 N1 126.5(13) . .
C15 N4 N5 123.7(12) . .
C16 N5 N4 116.6(13) . .
C16 N5 Pb1 88.1(11) . 4_565
N4 N5 Pb1 151.0(10) . 4_565
N3 C1 C6 118(2) . .
N3 C1 C2 122(3) . .
C6 C1 C2 120.6(17) . .
C3 C2 C1 122(2) . .
C2 C3 C4 122(2) . .
C3 C4 C5 118.3(19) . .
C4 C5 C8 118.3(16) . .
C4 C5 C6 123.5(16) . .
C8 C5 C6 118.2(14) . .
C1 C6 C5 113.6(15) . .
C1 C6 C7 128.7(17) . .
C5 C6 C7 117.6(14) . .
N1 C7 O1 118.0(14) . .
N1 C7 C6 123.8(14) . .
O1 C7 C6 118.1(14) . .
O2 C8 N2 117.3(15) . .
O2 C8 C5 125.4(15) . .
N2 C8 C5 117.1(14) . .
N6 C9 C10 121.4(15) . .
N6 C9 C14 118.4(14) . .
C10 C9 C14 120.2(15) . .
C11 C10 C9 118.6(17) . .
C10 C11 C12 123.0(16) . .
C11 C12 C13 120.5(16) . .
C12 C13 C14 118.1(15) . .
C12 C13 C16 122.2(15) . .
C14 C13 C16 119.7(14) . .
C9 C14 C15 124.4(14) . .
C9 C14 C13 119.5(14) . .
C15 C14 C13 116.0(13) . .
O3 C15 N4 116.0(14) . .
O3 C15 C14 122.9(14) . .
N4 C15 C14 120.8(13) . .
O4 C16 N5 114.9(15) . .
O4 C16 C13 122.2(17) . .
N5 C16 C13 122.9(16) . .

loop_
_geom_bond_atom_site_label_1
_geom_bond_atom_site_label_2
_geom_bond_distance
_geom_bond_site_symmetry_2
Pb1 O1 2.362(11) .
Pb1 O4 2.400(12) 4_666
Pb1 O3 2.463(11) .
Pb1 N5 2.744(14) 4_666
O1 C7 1.342(16) .
O2 C8 1.263(18) .
O3 C15 1.280(17) .
O4 C16 1.30(2) .
O4 Pb1 2.400(12) 4_565
N1 C7 1.286(18) .
N1 N2 1.384(16) .
N2 C8 1.353(19) .
N3 C1 1.34(3) .
N4 C15 1.343(19) .
N4 N5 1.414(18) .
N5 C16 1.32(2) .
N5 Pb1 2.744(14) 4_565
N6 C9 1.381(19) .
C1 C6 1.40(3) .
C1 C2 1.43(3) .
C2 C3 1.30(3) .
C3 C4 1.34(2) .
C4 C5 1.42(2) .
C5 C8 1.42(2) .
C5 C6 1.42(2) .
C6 C7 1.45(2) .
C9 C10 1.41(2) .
C9 C14 1.415(19) .
C10 C11 1.35(2) .
C11 C12 1.38(2) .
C12 C13 1.40(2) .
C13 C14 1.42(2) .
C13 C16 1.43(2) .
C14 C15 1.41(2) .
